data_4102145
loop_
_publ_author_name
'Guohai Xu'
'Xiaoguang Zhang'
'Peng Guo'
'Chengling Pan'
'Hongjie Zhang'
'Cheng Wang'

_publ_section_title
;
 MnII-based MIL-53 Analogues: Synthesis Using Neutral Bridging \m2-Ligands
 and Application in Liquid-Phase Adsorption and Separation of C6-C8
 Aromatics
;
_journal_name_full 'Journal of the American Chemical Society'
_journal_page_first 3656
_journal_page_last 3657
_journal_paper_doi 10.1021/ja910818a
_journal_volume 132
_journal_year 2010
_chemical_formula_moiety 'C38 H26 Cl2 Mn2 N2 O10'
_chemical_formula_sum 'C19 H13 Cl Mn N O5'
_chemical_formula_weight 425.69
_chemical_name_systematic
;
 ?
;
_space_group_IT_number 15
_symmetry_cell_setting monoclinic
_symmetry_space_group_name_Hall '-C 2yc'
_symmetry_space_group_name_H-M 'C 1 2/c 1'
_atom_sites_solution_hydrogens geom
_atom_sites_solution_primary direct
_atom_sites_solution_secondary difmap
_audit_creation_method SHELXL-97
_cell_angle_alpha 90.000(5)
_cell_angle_beta 130.181(5)
_cell_angle_gamma 90.000(5)
_cell_formula_units_Z 8
_cell_length_a 19.229(5)
_cell_length_b 16.683(5)
_cell_length_c 14.391(5)
_cell_measurement_temperature 173(2)
_cell_measurement_theta_max 26.0
_cell_measurement_theta_min 1.9
_cell_volume 3527.1(19)
_computing_cell_refinement 'Bruker SMART'
_computing_data_collection 'Bruker SMART'
_computing_data_reduction 'Bruker SAINT software (Bruker, 1999)'
_computing_molecular_graphics 'SHELXTL-PLUS (Sheldrick, 1990)'
_computing_publication_material SHELXL-97
_computing_structure_refinement 'SHELXL-97 (Sheldrick, 1997)'
_computing_structure_solution 'SHELXS-97(Sheldrick, 1997)'
_diffrn_ambient_temperature 173(2)
_diffrn_measured_fraction_theta_full 0.952
_diffrn_measured_fraction_theta_max 0.952
_diffrn_measurement_device_type 'Bruker SMART APEX CCD'
_diffrn_measurement_method '\w scan'
_diffrn_radiation_monochromator graphite
_diffrn_radiation_source 'fine-focus sealed tube'
_diffrn_radiation_type MoK\a
_diffrn_radiation_wavelength 0.71069
_diffrn_reflns_av_R_equivalents 0.0717
_diffrn_reflns_av_sigmaI/netI 0.1016
_diffrn_reflns_limit_h_max 23
_diffrn_reflns_limit_h_min -12
_diffrn_reflns_limit_k_max 19
_diffrn_reflns_limit_k_min -20
_diffrn_reflns_limit_l_max 16
_diffrn_reflns_limit_l_min -17
_diffrn_reflns_number 8692
_diffrn_reflns_theta_full 26.05
_diffrn_reflns_theta_max 26.05
_diffrn_reflns_theta_min 1.85
_diffrn_standards_decay_% none
_diffrn_standards_interval_count none
_diffrn_standards_interval_time none
_diffrn_standards_number none
_exptl_absorpt_coefficient_mu 0.931
_exptl_absorpt_correction_T_max 0.995
_exptl_absorpt_correction_T_min 0.641
_exptl_absorpt_correction_type empirical
_exptl_absorpt_process_details SADABS
_exptl_crystal_colour red
_exptl_crystal_density_diffrn 1.603
_exptl_crystal_density_method 'not measured'
_exptl_crystal_description rod
_exptl_crystal_F_000 1728
_exptl_crystal_size_max 0.31
_exptl_crystal_size_mid 0.16
_exptl_crystal_size_min 0.11
_refine_diff_density_max 1.072
_refine_diff_density_min -0.925
_refine_diff_density_rms 0.128
_refine_ls_extinction_method none
_refine_ls_goodness_of_fit_ref 1.029
_refine_ls_hydrogen_treatment constr
_refine_ls_matrix_type full
_refine_ls_number_parameters 234
_refine_ls_number_reflns 3318
_refine_ls_number_restraints 3
_refine_ls_restrained_S_all 1.037
_refine_ls_R_factor_all 0.1512
_refine_ls_R_factor_gt 0.0731
_refine_ls_shift/su_max 0.000
_refine_ls_shift/su_mean 0.000
_refine_ls_structure_factor_coef Fsqd
_refine_ls_weighting_details 'calc w=1/[\s^2^(Fo^2^)+(0.1070P)^2^+23.3305P] where P=(Fo^2^+2Fc^2^)/3'
_refine_ls_weighting_scheme calc
_refine_ls_wR_factor_gt 0.1694
_refine_ls_wR_factor_ref 0.2237
_reflns_number_gt 1860
_reflns_number_total 3318
_reflns_threshold_expression >2sigma(I)
_cod_data_source_file ja910818a_si_002_10.cif
_cod_data_source_block 4chl
_cod_database_code 4102145

loop_
_symmetry_equiv_pos_as_xyz
'x, y, z'
'-x, y, -z+1/2'
'x+1/2, y+1/2, z'
'-x+1/2, y+1/2, -z+1/2'
'-x, -y, -z'
'x, -y, z-1/2'
'-x+1/2, -y+1/2, -z'
'x+1/2, -y+1/2, z-1/2'

loop_
_atom_site_label
_atom_site_type_symbol
_atom_site_fract_x
_atom_site_fract_y
_atom_site_fract_z
_atom_site_U_iso_or_equiv
_atom_site_adp_type
_atom_site_occupancy
_atom_site_symmetry_multiplicity
_atom_site_calc_flag
_atom_site_refinement_flags
_atom_site_disorder_assembly
_atom_site_disorder_group
C1 C 0.4170(5) 0.8424(4) 0.5036(6) 0.0274(15) Uani 1 1 d . . .
C2 C 0.3545(5) 0.7725(4) 0.4381(6) 0.0289(15) Uani 1 1 d . . .
C3 C 0.3125(6) 0.7559(5) 0.3173(7) 0.052(2) Uani 1 1 d . . .
H3 H 0.3264 0.7868 0.2773 0.062 Uiso 1 1 calc R . .
C4 C 0.2512(6) 0.6944(5) 0.2568(7) 0.052(2) Uani 1 1 d . . .
H4 H 0.2249 0.6838 0.1766 0.063 Uiso 1 1 calc R . .
C5 C 0.2272(5) 0.6476(4) 0.3121(6) 0.0282(15) Uani 1 1 d . . .
C6 C 0.2706(5) 0.6631(4) 0.4325(6) 0.0365(18) Uani 1 1 d . . .
H6 H 0.2567 0.6324 0.4725 0.044 Uiso 1 1 calc R . .
C7 C 0.3344(5) 0.7235(4) 0.4949(7) 0.0355(17) Uani 1 1 d . . .
H7 H 0.3644 0.7313 0.5769 0.043 Uiso 1 1 calc R . .
C8 C 0.1543(5) 0.5856(4) 0.2430(6) 0.0249(14) Uani 1 1 d . . .
C9 C 0.3168(6) 1.0761(5) 0.5334(9) 0.053(2) Uani 1 1 d . . .
H9 H 0.2976 1.0230 0.5208 0.063 Uiso 1 1 calc R . .
C10 C 0.2559(6) 1.1365(5) 0.5014(9) 0.048(2) Uani 1 1 d . . .
H10 H 0.1970 1.1235 0.4692 0.057 Uiso 1 1 calc R . .
C11 C 0.2814(5) 1.2166(4) 0.5169(6) 0.0337(17) Uani 1 1 d . . .
C12 C 0.3708(6) 1.2296(5) 0.5670(9) 0.056(3) Uani 1 1 d . . .
H12 H 0.3926 1.2819 0.5817 0.068 Uiso 1 1 calc R . .
C13 C 0.4275(6) 1.1675(5) 0.5951(9) 0.052(2) Uani 1 1 d . . .
H13 H 0.4862 1.1784 0.6249 0.062 Uiso 1 1 calc R . .
C14 C 0.9344(8) 0.0818(8) 0.9797(8) 0.208(15) Uani 1 1 d GD . .
C15 C 0.8543(9) 0.0419(8) 0.8881(11) 0.144(8) Uani 1 1 d GD . .
H15 H 0.8283 0.0065 0.9079 0.172 Uiso 1 1 calc R . .
C16 C 0.8131(7) 0.0550(9) 0.7670(9) 0.227(16) Uani 1 1 d G . .
H16 H 0.7595 0.0283 0.7057 0.272 Uiso 1 1 calc R . .
C17 C 0.8520(8) 0.1079(9) 0.7374(8) 0.133(7) Uani 1 1 d G . .
H17 H 0.8244 0.1167 0.6563 0.160 Uiso 1 1 calc R . .
C18 C 0.9321(9) 0.1478(7) 0.8289(12) 0.197(14) Uani 1 1 d G . .
H18 H 0.9581 0.1832 0.8091 0.237 Uiso 1 1 calc R . .
C19 C 0.9733(7) 0.1348(7) 0.9501(10) 0.158(8) Uani 1 1 d GD . .
H19 H 1.0269 0.1614 1.0113 0.189 Uiso 1 1 calc R . .
N1 N 0.4009(4) 1.0911(3) 0.5808(5) 0.0260(13) Uani 1 1 d . . .
O1 O 0.4255(3) 0.8903(3) 0.4427(4) 0.0304(11) Uani 1 1 d . . .
O2 O 0.4561(3) 0.8501(3) 0.6144(4) 0.0319(11) Uani 1 1 d . . .
O3 O 0.1230(3) 0.5685(3) 0.1373(4) 0.0302(11) Uani 1 1 d . . .
O4 O 0.1292(3) 0.5537(3) 0.2965(4) 0.0295(11) Uani 1 1 d . . .
O5 O 0.4583(3) 1.0324(3) 0.6124(4) 0.0304(11) Uani 1 1 d . . .
Cl1 Cl 0.9878(5) 0.0779(5) 1.1267(6) 0.239(5) Uani 1 1 d D . .
Mn1 Mn 0.5000 1.0000 0.5000 0.0197(4) Uani 1 2 d S . .
Mn2 Mn 0.5000 0.93662(8) 0.7500 0.0201(4) Uani 1 2 d S . .

loop_
_atom_site_aniso_label
_atom_site_aniso_U_11
_atom_site_aniso_U_22
_atom_site_aniso_U_33
_atom_site_aniso_U_23
_atom_site_aniso_U_13
_atom_site_aniso_U_12
C1 0.038(4) 0.017(3) 0.030(4) -0.002(3) 0.024(3) 0.000(3)
C2 0.037(4) 0.029(4) 0.030(4) -0.005(3) 0.026(3) -0.005(3)
C3 0.090(7) 0.047(5) 0.039(5) -0.019(4) 0.051(5) -0.042(5)
C4 0.085(6) 0.054(5) 0.033(4) -0.023(4) 0.045(5) -0.041(5)
C5 0.043(4) 0.023(3) 0.029(4) -0.007(3) 0.028(4) -0.005(3)
C6 0.055(5) 0.034(4) 0.026(4) -0.005(3) 0.029(4) -0.015(4)
C7 0.048(4) 0.032(4) 0.024(4) -0.007(3) 0.022(4) -0.010(3)
C8 0.033(4) 0.025(3) 0.024(4) -0.001(3) 0.021(3) 0.003(3)
C9 0.063(6) 0.034(5) 0.083(7) 0.028(4) 0.057(6) 0.017(4)
C10 0.043(5) 0.037(4) 0.078(6) 0.033(4) 0.046(5) 0.021(4)
C11 0.048(4) 0.040(4) 0.021(4) 0.005(3) 0.026(4) 0.015(4)
C12 0.048(5) 0.037(5) 0.083(7) -0.015(5) 0.041(5) 0.001(4)
C13 0.034(4) 0.041(5) 0.077(7) -0.011(4) 0.034(5) 0.002(4)
C14 0.20(3) 0.091(14) 0.41(5) 0.06(2) 0.23(3) 0.051(15)
C15 0.142(16) 0.137(15) 0.20(2) -0.049(15) 0.131(17) -0.064(14)
C16 0.18(2) 0.39(4) 0.106(15) -0.07(2) 0.092(16) -0.17(3)
C17 0.068(8) 0.22(2) 0.075(10) 0.079(12) 0.030(8) 0.068(11)
C18 0.16(2) 0.160(19) 0.135(17) 0.087(15) 0.037(15) -0.042(16)
C19 0.162(18) 0.100(13) 0.25(3) 0.022(15) 0.15(2) 0.000(13)
N1 0.039(3) 0.027(3) 0.024(3) 0.007(2) 0.025(3) 0.010(3)
O1 0.044(3) 0.019(2) 0.028(3) -0.004(2) 0.023(2) -0.011(2)
O2 0.049(3) 0.030(3) 0.020(3) -0.008(2) 0.024(2) -0.011(2)
O3 0.041(3) 0.028(3) 0.026(3) -0.008(2) 0.024(2) -0.008(2)
O4 0.034(3) 0.030(3) 0.029(3) 0.004(2) 0.022(2) -0.004(2)
O5 0.051(3) 0.025(2) 0.035(3) 0.017(2) 0.036(3) 0.021(2)
Cl1 0.186(6) 0.291(9) 0.163(6) -0.038(6) 0.077(5) 0.125(6)
Mn1 0.0310(8) 0.0137(6) 0.0202(7) 0.0016(5) 0.0191(7) 0.0018(6)
Mn2 0.0314(8) 0.0145(7) 0.0177(7) 0.000 0.0174(7) 0.000

loop_
_atom_type_symbol
_atom_type_description
_atom_type_scat_dispersion_real
_atom_type_scat_dispersion_imag
_atom_type_scat_source
C C 0.0033 0.0016 'International Tables Vol C Tables 4.2.6.8 and 6.1.1.4'
H H 0.0000 0.0000 'International Tables Vol C Tables 4.2.6.8 and 6.1.1.4'
N N 0.0061 0.0033 'International Tables Vol C Tables 4.2.6.8 and 6.1.1.4'
O O 0.0106 0.0060 'International Tables Vol C Tables 4.2.6.8 and 6.1.1.4'
Cl Cl 0.1484 0.1585 'International Tables Vol C Tables 4.2.6.8 and 6.1.1.4'
Mn Mn 0.3368 0.7283 'International Tables Vol C Tables 4.2.6.8 and 6.1.1.4'

loop_
_geom_angle_atom_site_label_1
_geom_angle_atom_site_label_2
_geom_angle_atom_site_label_3
_geom_angle
_geom_angle_site_symmetry_1
_geom_angle_site_symmetry_3
_geom_angle_publ_flag
O2 C1 O1 125.0(6) . . ?
O2 C1 C2 117.3(6) . . ?
O1 C1 C2 117.7(6) . . ?
C7 C2 C3 117.7(6) . . ?
C7 C2 C1 120.6(6) . . ?
C3 C2 C1 121.6(6) . . ?
C4 C3 C2 120.7(7) . . ?
C4 C3 H3 119.7 . . ?
C2 C3 H3 119.7 . . ?
C3 C4 C5 121.6(7) . . ?
C3 C4 H4 119.2 . . ?
C5 C4 H4 119.2 . . ?
C6 C5 C4 117.3(7) . . ?
C6 C5 C8 121.0(6) . . ?
C4 C5 C8 121.6(6) . . ?
C5 C6 C7 121.2(7) . . ?
C5 C6 H6 119.4 . . ?
C7 C6 H6 119.4 . . ?
C2 C7 C6 121.3(7) . . ?
C2 C7 H7 119.3 . . ?
C6 C7 H7 119.3 . . ?
O3 C8 O4 124.9(6) . . ?
O3 C8 C5 118.3(6) . . ?
O4 C8 C5 116.8(6) . . ?
N1 C9 C10 122.0(8) . . ?
N1 C9 H9 119.0 . . ?
C10 C9 H9 119.0 . . ?
C9 C10 C11 120.9(8) . . ?
C9 C10 H10 119.6 . . ?
C11 C10 H10 119.6 . . ?
C12 C11 C10 115.1(7) . . ?
C12 C11 C11 122.0(9) . 7_576 ?
C10 C11 C11 122.9(9) . 7_576 ?
C13 C12 C11 121.4(8) . . ?
C13 C12 H12 119.3 . . ?
C11 C12 H12 119.3 . . ?
N1 C13 C12 121.7(8) . . ?
N1 C13 H13 119.2 . . ?
C12 C13 H13 119.2 . . ?
C15 C14 C19 120.0 . . ?
C15 C14 Cl1 126.0(8) . . ?
C19 C14 Cl1 113.9(8) . . ?
C16 C15 C14 120.0 . . ?
C16 C15 H15 120.0 . . ?
C14 C15 H15 120.0 . . ?
C15 C16 C17 120.0 . . ?
C15 C16 H16 120.0 . . ?
C17 C16 H16 120.0 . . ?
C18 C17 C16 120.0 . . ?
C18 C17 H17 120.0 . . ?
C16 C17 H17 120.0 . . ?
C19 C18 C17 120.0 . . ?
C19 C18 H18 120.0 . . ?
C17 C18 H18 120.0 . . ?
C18 C19 C14 120.0 . . ?
C18 C19 H19 120.0 . . ?
C14 C19 H19 120.0 . . ?
C9 N1 O5 120.9(6) . . ?
C9 N1 C13 118.9(6) . . ?
O5 N1 C13 120.2(6) . . ?
C1 O1 Mn1 128.6(4) . . ?
C1 O2 Mn2 142.8(4) . . ?
C8 O3 Mn1 127.4(4) . 4_545 ?
C8 O4 Mn2 127.4(4) . 7_566 ?
N1 O5 Mn2 125.1(3) . . ?
N1 O5 Mn1 122.0(3) . . ?
Mn2 O5 Mn1 111.44(18) . . ?
O1 Mn1 O1 180.000(1) 5_676 . ?
O1 Mn1 O3 91.96(18) 5_676 8_566 ?
O1 Mn1 O3 88.04(18) . 8_566 ?
O1 Mn1 O3 88.04(18) 5_676 4 ?
O1 Mn1 O3 91.96(18) . 4 ?
O3 Mn1 O3 180.000(1) 8_566 4 ?
O1 Mn1 O5 88.74(18) 5_676 . ?
O1 Mn1 O5 91.26(18) . . ?
O3 Mn1 O5 98.82(16) 8_566 . ?
O3 Mn1 O5 81.18(16) 4 . ?
O1 Mn1 O5 91.26(18) 5_676 5_676 ?
O1 Mn1 O5 88.74(18) . 5_676 ?
O3 Mn1 O5 81.18(16) 8_566 5_676 ?
O3 Mn1 O5 98.82(16) 4 5_676 ?
O5 Mn1 O5 180.000(1) . 5_676 ?
O2 Mn2 O2 94.0(3) . 2_656 ?
O2 Mn2 O4 91.83(18) . 8_566 ?
O2 Mn2 O4 94.11(19) 2_656 8_566 ?
O2 Mn2 O4 94.11(19) . 7_566 ?
O2 Mn2 O4 91.83(18) 2_656 7_566 ?
O4 Mn2 O4 171.3(3) 8_566 7_566 ?
O2 Mn2 O5 177.4(2) . 2_656 ?
O2 Mn2 O5 88.26(18) 2_656 2_656 ?
O4 Mn2 O5 89.33(17) 8_566 2_656 ?
O4 Mn2 O5 84.48(18) 7_566 2_656 ?
O2 Mn2 O5 88.26(18) . . ?
O2 Mn2 O5 177.4(2) 2_656 . ?
O4 Mn2 O5 84.48(18) 8_566 . ?
O4 Mn2 O5 89.33(17) 7_566 . ?
O5 Mn2 O5 89.5(3) 2_656 . ?

loop_
_geom_bond_atom_site_label_1
_geom_bond_atom_site_label_2
_geom_bond_distance
_geom_bond_site_symmetry_2
_geom_bond_publ_flag
C1 O2 1.257(8) . ?
C1 O1 1.271(8) . ?
C1 C2 1.494(9) . ?
C2 C7 1.375(10) . ?
C2 C3 1.393(10) . ?
C3 C4 1.370(11) . ?
C3 H3 0.9300 . ?
C4 C5 1.389(10) . ?
C4 H4 0.9300 . ?
C5 C6 1.378(10) . ?
C5 C8 1.492(9) . ?
C6 C7 1.380(10) . ?
C6 H6 0.9300 . ?
C7 H7 0.9300 . ?
C8 O3 1.255(8) . ?
C8 O4 1.260(8) . ?
C9 N1 1.311(10) . ?
C9 C10 1.380(11) . ?
C9 H9 0.9300 . ?
C10 C11 1.392(11) . ?
C10 H10 0.9300 . ?
C11 C12 1.388(12) . ?
C11 C11 1.474(14) 7_576 ?
C12 C13 1.363(11) . ?
C12 H12 0.9300 . ?
C13 N1 1.339(10) . ?
C13 H13 0.9300 . ?
C14 C15 1.3900 . ?
C14 C19 1.3900 . ?
C14 Cl1 1.653(7) . ?
C15 C16 1.3900 . ?
C15 H15 0.9300 . ?
C16 C17 1.3900 . ?
C16 H16 0.9300 . ?
C17 C18 1.3900 . ?
C17 H17 0.9300 . ?
C18 C19 1.3900 . ?
C18 H18 0.9300 . ?
C19 H19 0.9300 . ?
N1 O5 1.317(7) . ?
O1 Mn1 2.135(4) . ?
O2 Mn2 2.116(5) . ?
O3 Mn1 2.186(5) 4_545 ?
O4 Mn2 2.122(5) 7_566 ?
O5 Mn2 2.251(4) . ?
O5 Mn1 2.287(4) . ?
Mn1 O1 2.135(4) 5_676 ?
Mn1 O3 2.186(5) 8_566 ?
Mn1 O3 2.186(5) 4 ?
Mn1 O5 2.287(4) 5_676 ?
Mn2 O2 2.116(5) 2_656 ?
Mn2 O4 2.122(5) 8_566 ?
Mn2 O4 2.122(5) 7_566 ?
Mn2 O5 2.251(4) 2_656 ?

loop_
_geom_torsion_atom_site_label_1
_geom_torsion_atom_site_label_2
_geom_torsion_atom_site_label_3
_geom_torsion_atom_site_label_4
_geom_torsion
_geom_torsion_site_symmetry_1
_geom_torsion_site_symmetry_2
_geom_torsion_site_symmetry_3
_geom_torsion_site_symmetry_4
_geom_torsion_publ_flag
O2 C1 C2 C7 6.1(10) . . . . ?
O1 C1 C2 C7 -172.8(7) . . . . ?
O2 C1 C2 C3 -175.8(7) . . . . ?
O1 C1 C2 C3 5.3(11) . . . . ?
C7 C2 C3 C4 2.2(13) . . . . ?
C1 C2 C3 C4 -176.0(8) . . . . ?
C2 C3 C4 C5 1.2(15) . . . . ?
C3 C4 C5 C6 -2.7(13) . . . . ?
C3 C4 C5 C8 174.3(8) . . . . ?
C4 C5 C6 C7 0.8(12) . . . . ?
C8 C5 C6 C7 -176.2(7) . . . . ?
C3 C2 C7 C6 -4.0(12) . . . . ?
C1 C2 C7 C6 174.2(7) . . . . ?
C5 C6 C7 C2 2.6(12) . . . . ?
C6 C5 C8 O3 -173.5(7) . . . . ?
C4 C5 C8 O3 9.6(11) . . . . ?
C6 C5 C8 O4 6.1(10) . . . . ?
C4 C5 C8 O4 -170.8(7) . . . . ?
N1 C9 C10 C11 1.0(14) . . . . ?
C9 C10 C11 C12 -0.7(12) . . . . ?
C9 C10 C11 C11 179.4(9) . . . 7_576 ?
C10 C11 C12 C13 1.7(13) . . . . ?
C11 C11 C12 C13 -178.4(9) 7_576 . . . ?
C11 C12 C13 N1 -3.1(15) . . . . ?
C19 C14 C15 C16 0.0 . . . . ?
Cl1 C14 C15 C16 175.4(11) . . . . ?
C14 C15 C16 C17 0.0 . . . . ?
C15 C16 C17 C18 0.0 . . . . ?
C16 C17 C18 C19 0.0 . . . . ?
C17 C18 C19 C14 0.0 . . . . ?
C15 C14 C19 C18 0.0 . . . . ?
Cl1 C14 C19 C18 -175.9(9) . . . . ?
C10 C9 N1 O5 178.9(7) . . . . ?
C10 C9 N1 C13 -2.2(13) . . . . ?
C12 C13 N1 C9 3.2(13) . . . . ?
C12 C13 N1 O5 -177.9(8) . . . . ?
O2 C1 O1 Mn1 -3.5(10) . . . . ?
C2 C1 O1 Mn1 175.3(4) . . . . ?
O1 C1 O2 Mn2 35.9(12) . . . . ?
C2 C1 O2 Mn2 -142.9(6) . . . . ?
O4 C8 O3 Mn1 13.7(10) . . . 4_545 ?
C5 C8 O3 Mn1 -166.8(4) . . . 4_545 ?
O3 C8 O4 Mn2 -66.4(8) . . . 7_566 ?
C5 C8 O4 Mn2 114.1(6) . . . 7_566 ?
C9 N1 O5 Mn2 -59.7(8) . . . . ?
C13 N1 O5 Mn2 121.4(7) . . . . ?
C9 N1 O5 Mn1 105.3(7) . . . . ?
C13 N1 O5 Mn1 -73.7(8) . . . . ?
C1 O1 Mn1 O1 -102(100) . . . 5_676 ?
C1 O1 Mn1 O3 60.5(6) . . . 8_566 ?
C1 O1 Mn1 O3 -119.5(6) . . . 4 ?
C1 O1 Mn1 O5 -38.3(6) . . . . ?
C1 O1 Mn1 O5 141.7(6) . . . 5_676 ?
N1 O5 Mn1 O1 70.1(5) . . . 5_676 ?
Mn2 O5 Mn1 O1 -123.0(2) . . . 5_676 ?
N1 O5 Mn1 O1 -109.9(5) . . . . ?
Mn2 O5 Mn1 O1 57.0(2) . . . . ?
N1 O5 Mn1 O3 161.9(5) . . . 8_566 ?
Mn2 O5 Mn1 O3 -31.3(2) . . . 8_566 ?
N1 O5 Mn1 O3 -18.1(5) . . . 4 ?
Mn2 O5 Mn1 O3 148.7(2) . . . 4 ?
N1 O5 Mn1 O5 -82(100) . . . 5_676 ?
Mn2 O5 Mn1 O5 85(100) . . . 5_676 ?
C1 O2 Mn2 O2 175.5(9) . . . 2_656 ?
C1 O2 Mn2 O4 -90.2(8) . . . 8_566 ?
C1 O2 Mn2 O4 83.4(8) . . . 7_566 ?
C1 O2 Mn2 O5 26(4) . . . 2_656 ?
C1 O2 Mn2 O5 -5.8(8) . . . . ?
N1 O5 Mn2 O2 124.2(5) . . . . ?
Mn1 O5 Mn2 O2 -42.2(2) . . . . ?
N1 O5 Mn2 O2 -86(4) . . . 2_656 ?
Mn1 O5 Mn2 O2 107(4) . . . 2_656 ?
N1 O5 Mn2 O4 -143.8(5) . . . 8_566 ?
Mn1 O5 Mn2 O4 49.8(2) . . . 8_566 ?
N1 O5 Mn2 O4 30.0(5) . . . 7_566 ?
Mn1 O5 Mn2 O4 -136.3(2) . . . 7_566 ?
N1 O5 Mn2 O5 -54.5(4) . . . 2_656 ?
Mn1 O5 Mn2 O5 139.2(3) . . . 2_656 ?
